data_4084904
loop_
_publ_author_name
'Pospiech, Steffen'
'Bolte, Michael'
'Lerner, Hans-Wolfram'
'Wagner, Matthias'

_publ_section_title
;
 Insertion Reactions into the Boron--Boron Bonds of Barrelene-Type
 1,2-Diaminodiboranes(4)
;
_journal_issue 23
_journal_name_full Organometallics
_journal_page_first 6967
_journal_paper_doi 10.1021/om501087u
_journal_volume 33
_journal_year 2014
_chemical_formula_moiety 'C24 H60 P4 Pt'
_chemical_formula_sum 'C24 H60 P4 Pt'
_chemical_formula_weight 667.69
_chemical_name_systematic ?
_space_group_IT_number 15
_symmetry_cell_setting monoclinic
_symmetry_space_group_name_Hall '-C 2yc'
_symmetry_space_group_name_H-M 'C 1 2/c 1'
_atom_sites_solution_hydrogens geom
_atom_sites_solution_primary direct
_atom_sites_solution_secondary difmap
_audit_creation_method SHELXL-97
_cell_angle_alpha 90.00
_cell_angle_beta 99.758(4)
_cell_angle_gamma 90.00
_cell_formula_units_Z 4
_cell_length_a 10.0444(5)
_cell_length_b 19.2141(8)
_cell_length_c 15.9729(7)
_cell_measurement_reflns_used 63531
_cell_measurement_temperature 173(2)
_cell_measurement_theta_max 26.82
_cell_measurement_theta_min 3.205
_cell_volume 3038.1(2)
_computing_cell_refinement 'X-Area (Stoe & Cie, 2001)'
_computing_data_collection 'X-Area (Stoe & Cie, 2001)'
_computing_data_reduction 'X-Area (Stoe & Cie, 2001)'
_computing_molecular_graphics 'XP in SHELXTL-Plus (Sheldrick, 1991)'
_computing_structure_refinement 'SHELXL-97 (Sheldrick, 1997)'
_computing_structure_solution 'SHELXS-97 (Sheldrick, 1990)'
_diffrn_ambient_temperature 173(2)
_diffrn_measured_fraction_theta_full 0.998
_diffrn_measured_fraction_theta_max 0.996
_diffrn_measurement_device_type 'STOE IPDS II two-circle-diffractometer'
_diffrn_measurement_method \w
_diffrn_radiation_monochromator graphite
_diffrn_radiation_source 'fine-focus sealed tube'
_diffrn_radiation_type MoK\a
_diffrn_radiation_wavelength 0.71073
_diffrn_reflns_av_R_equivalents 0.1499
_diffrn_reflns_av_sigmaI/netI 0.0447
_diffrn_reflns_limit_h_max 12
_diffrn_reflns_limit_h_min -12
_diffrn_reflns_limit_k_max 23
_diffrn_reflns_limit_k_min -24
_diffrn_reflns_limit_l_max 19
_diffrn_reflns_limit_l_min -19
_diffrn_reflns_number 40136
_diffrn_reflns_theta_full 25.00
_diffrn_reflns_theta_max 26.39
_diffrn_reflns_theta_min 3.20
_diffrn_standards_number 0
_exptl_absorpt_coefficient_mu 4.839
_exptl_absorpt_correction_T_max 0.5306
_exptl_absorpt_correction_T_min 0.2477
_exptl_absorpt_correction_type multi-scan
_exptl_absorpt_process_details 'X-Area (Stoe & Cie, 2001)'
_exptl_crystal_colour colourless
_exptl_crystal_density_diffrn 1.460
_exptl_crystal_density_method 'not measured'
_exptl_crystal_description block
_exptl_crystal_F_000 1368
_exptl_crystal_size_max 0.40
_exptl_crystal_size_mid 0.20
_exptl_crystal_size_min 0.15
_refine_diff_density_max 1.593
_refine_diff_density_min -2.449
_refine_diff_density_rms 0.151
_refine_ls_extinction_method none
_refine_ls_goodness_of_fit_ref 1.085
_refine_ls_hydrogen_treatment constr
_refine_ls_matrix_type full
_refine_ls_number_parameters 132
_refine_ls_number_reflns 3108
_refine_ls_number_restraints 0
_refine_ls_restrained_S_all 1.085
_refine_ls_R_factor_all 0.0301
_refine_ls_R_factor_gt 0.0296
_refine_ls_shift/su_max 0.004
_refine_ls_shift/su_mean 0.000
_refine_ls_structure_factor_coef Fsqd
_refine_ls_weighting_details 'calc w=1/[\s^2^(Fo^2^)+(0.0428P)^2^+4.8074P] where P=(Fo^2^+2Fc^2^)/3'
_refine_ls_weighting_scheme calc
_refine_ls_wR_factor_gt 0.0725
_refine_ls_wR_factor_ref 0.0729
_reflns_number_gt 3052
_reflns_number_total 3108
_reflns_threshold_expression >2sigma(I)
_cod_data_source_file om501087u_si_002.cif
_cod_data_source_block wa1488
_cod_depositor_comments
;
The following automatic conversions were performed:

'_symmetry_cell_setting' value 'Monoclinic' changed to 'monoclinic'
according to
/home/saulius/struct/COD-crude-data--automatic-downloads/rss-feeds/ACS/lib/dictionaries/cif_core.dic
dictionary named 'cif_core.dic' version 2.4.2 from 2011-04-26.

Automatic conversion script
Id: cif_fix_values 2935 2014-11-11 08:27:57Z andrius 

 Adding full bibliography for 4084899--4084904.cif.
;
_cod_original_sg_symbol_H-M C2/c
_cod_database_code 4084904

loop_
_symmetry_equiv_pos_as_xyz
'x, y, z'
'-x, y, -z+1/2'
'x+1/2, y+1/2, z'
'-x+1/2, y+1/2, -z+1/2'
'-x, -y, -z'
'x, -y, z-1/2'
'-x+1/2, -y+1/2, -z'
'x+1/2, -y+1/2, z-1/2'

loop_
_atom_site_label
_atom_site_type_symbol
_atom_site_fract_x
_atom_site_fract_y
_atom_site_fract_z
_atom_site_U_iso_or_equiv
_atom_site_adp_type
_atom_site_occupancy
_atom_site_symmetry_multiplicity
_atom_site_calc_flag
_atom_site_refinement_flags
Pt1 Pt 0.5000 0.610061(7) 0.7500 0.01382(8) Uani 1 2 d S
P1 P 0.32399(9) 0.53401(4) 0.70309(5) 0.01710(17) Uani 1 1 d .
P2 P 0.55272(8) 0.67679(4) 0.64038(5) 0.01678(17) Uani 1 1 d .
C11 C 0.3318(4) 0.48440(18) 0.6043(2) 0.0235(7) Uani 1 1 d .
H11A H 0.3413 0.5184 0.5591 0.028 Uiso 1 1 calc R
H11B H 0.4152 0.4560 0.6141 0.028 Uiso 1 1 calc R
C12 C 0.2138(4) 0.4360(2) 0.5701(2) 0.0341(8) Uani 1 1 d .
H12A H 0.2315 0.4131 0.5182 0.051 Uiso 1 1 calc R
H12B H 0.1303 0.4632 0.5572 0.051 Uiso 1 1 calc R
H12C H 0.2042 0.4006 0.6129 0.051 Uiso 1 1 calc R
C13 C 0.3030(4) 0.46029(18) 0.7746(2) 0.0248(7) Uani 1 1 d .
H13A H 0.2255 0.4316 0.7478 0.030 Uiso 1 1 calc R
H13B H 0.3848 0.4307 0.7809 0.030 Uiso 1 1 calc R
C14 C 0.2796(4) 0.4825(2) 0.8624(2) 0.0306(8) Uani 1 1 d .
H14A H 0.2697 0.4411 0.8967 0.046 Uiso 1 1 calc R
H14B H 0.1972 0.5107 0.8570 0.046 Uiso 1 1 calc R
H14C H 0.3567 0.5101 0.8901 0.046 Uiso 1 1 calc R
C15 C 0.1464(4) 0.56445(19) 0.6814(2) 0.0250(7) Uani 1 1 d .
H15A H 0.0860 0.5235 0.6714 0.030 Uiso 1 1 calc R
H15B H 0.1260 0.5889 0.7323 0.030 Uiso 1 1 calc R
C16 C 0.1160(5) 0.61327(19) 0.6048(3) 0.0330(10) Uani 1 1 d .
H16A H 0.0210 0.6275 0.5968 0.050 Uiso 1 1 calc R
H16B H 0.1336 0.5890 0.5538 0.050 Uiso 1 1 calc R
H16C H 0.1739 0.6545 0.6148 0.050 Uiso 1 1 calc R
C21 C 0.4757(3) 0.64835(18) 0.5321(2) 0.0213(6) Uani 1 1 d .
H21A H 0.5075 0.6004 0.5243 0.026 Uiso 1 1 calc R
H21B H 0.3769 0.6457 0.5304 0.026 Uiso 1 1 calc R
C22 C 0.4997(4) 0.6910(2) 0.4550(2) 0.0270(7) Uani 1 1 d .
H22A H 0.4521 0.6691 0.4030 0.040 Uiso 1 1 calc R
H22B H 0.5967 0.6926 0.4533 0.040 Uiso 1 1 calc R
H22C H 0.4655 0.7384 0.4595 0.040 Uiso 1 1 calc R
C23 C 0.7313(3) 0.68391(19) 0.6262(2) 0.0230(7) Uani 1 1 d .
H23A H 0.7692 0.6365 0.6247 0.028 Uiso 1 1 calc R
H23B H 0.7344 0.7061 0.5707 0.028 Uiso 1 1 calc R
C24 C 0.8201(4) 0.7255(2) 0.6955(2) 0.0279(8) Uani 1 1 d .
H24A H 0.9127 0.7269 0.6838 0.042 Uiso 1 1 calc R
H24B H 0.8196 0.7034 0.7507 0.042 Uiso 1 1 calc R
H24C H 0.7850 0.7731 0.6966 0.042 Uiso 1 1 calc R
C25 C 0.5125(4) 0.77098(17) 0.6341(2) 0.0237(7) Uani 1 1 d .
H25A H 0.5557 0.7936 0.6875 0.028 Uiso 1 1 calc R
H25B H 0.5522 0.7917 0.5871 0.028 Uiso 1 1 calc R
C26 C 0.3618(4) 0.7869(2) 0.6196(3) 0.0312(8) Uani 1 1 d .
H26A H 0.3482 0.8374 0.6168 0.047 Uiso 1 1 calc R
H26B H 0.3220 0.7678 0.6666 0.047 Uiso 1 1 calc R
H26C H 0.3184 0.7657 0.5661 0.047 Uiso 1 1 calc R

loop_
_atom_site_aniso_label
_atom_site_aniso_U_11
_atom_site_aniso_U_22
_atom_site_aniso_U_33
_atom_site_aniso_U_23
_atom_site_aniso_U_13
_atom_site_aniso_U_12
Pt1 0.01507(11) 0.01245(11) 0.01474(11) 0.000 0.00480(7) 0.000
P1 0.0186(4) 0.0155(4) 0.0180(4) -0.0006(3) 0.0053(3) -0.0034(3)
P2 0.0174(4) 0.0152(4) 0.0184(4) 0.0022(3) 0.0050(3) -0.0009(3)
C11 0.0286(17) 0.0226(16) 0.0198(15) -0.0039(12) 0.0059(13) -0.0045(13)
C12 0.040(2) 0.031(2) 0.0320(19) -0.0131(16) 0.0086(16) -0.0142(17)
C13 0.0315(18) 0.0182(16) 0.0252(16) 0.0010(13) 0.0058(14) -0.0064(13)
C14 0.041(2) 0.0255(18) 0.0266(17) 0.0036(14) 0.0102(15) -0.0073(15)
C15 0.0217(16) 0.0250(17) 0.0289(17) -0.0010(14) 0.0056(13) -0.0042(13)
C16 0.031(2) 0.031(2) 0.033(2) -0.0004(14) -0.0035(18) 0.0061(14)
C21 0.0228(15) 0.0226(16) 0.0189(14) 0.0031(12) 0.0046(12) -0.0030(12)
C22 0.0319(18) 0.0305(18) 0.0193(15) 0.0070(13) 0.0066(13) -0.0029(15)
C23 0.0176(15) 0.0291(18) 0.0236(15) 0.0035(13) 0.0074(12) -0.0019(13)
C24 0.0193(16) 0.036(2) 0.0281(17) 0.0027(15) 0.0046(13) -0.0039(14)
C25 0.0274(17) 0.0175(15) 0.0262(16) 0.0032(13) 0.0048(13) -0.0021(13)
C26 0.033(2) 0.0251(18) 0.0353(19) 0.0036(15) 0.0056(16) 0.0094(15)

loop_
_atom_type_symbol
_atom_type_description
_atom_type_scat_dispersion_real
_atom_type_scat_dispersion_imag
_atom_type_scat_source
C C 0.0033 0.0016 'International Tables Vol C Tables 4.2.6.8 and 6.1.1.4'
H H 0.0000 0.0000 'International Tables Vol C Tables 4.2.6.8 and 6.1.1.4'
P P 0.1023 0.0942 'International Tables Vol C Tables 4.2.6.8 and 6.1.1.4'
Pt Pt -1.7033 8.3905 'International Tables Vol C Tables 4.2.6.8 and 6.1.1.4'

loop_
_geom_angle_atom_site_label_1
_geom_angle_atom_site_label_2
_geom_angle_atom_site_label_3
_geom_angle
_geom_angle_site_symmetry_1
_geom_angle_site_symmetry_3
P2 Pt1 P2 112.35(4) 2_656 .
P2 Pt1 P1 111.48(3) 2_656 2_656
P2 Pt1 P1 109.61(3) . 2_656
P2 Pt1 P1 109.61(3) 2_656 .
P2 Pt1 P1 111.48(3) . .
P1 Pt1 P1 101.84(4) 2_656 .
C15 P1 C13 98.62(17) . .
C15 P1 C11 100.43(16) . .
C13 P1 C11 99.02(16) . .
C15 P1 Pt1 121.24(12) . .
C13 P1 Pt1 116.28(12) . .
C11 P1 Pt1 117.31(12) . .
C23 P2 C25 97.34(16) . .
C23 P2 C21 99.65(16) . .
C25 P2 C21 100.64(15) . .
C23 P2 Pt1 119.11(11) . .
C25 P2 Pt1 120.59(12) . .
C21 P2 Pt1 115.60(11) . .
C12 C11 P1 118.3(3) . .
C12 C11 H11A 107.7 . .
P1 C11 H11A 107.7 . .
C12 C11 H11B 107.7 . .
P1 C11 H11B 107.7 . .
H11A C11 H11B 107.1 . .
C11 C12 H12A 109.5 . .
C11 C12 H12B 109.5 . .
H12A C12 H12B 109.5 . .
C11 C12 H12C 109.5 . .
H12A C12 H12C 109.5 . .
H12B C12 H12C 109.5 . .
C14 C13 P1 113.9(2) . .
C14 C13 H13A 108.8 . .
P1 C13 H13A 108.8 . .
C14 C13 H13B 108.8 . .
P1 C13 H13B 108.8 . .
H13A C13 H13B 107.7 . .
C13 C14 H14A 109.5 . .
C13 C14 H14B 109.5 . .
H14A C14 H14B 109.5 . .
C13 C14 H14C 109.5 . .
H14A C14 H14C 109.5 . .
H14B C14 H14C 109.5 . .
C16 C15 P1 113.5(3) . .
C16 C15 H15A 108.9 . .
P1 C15 H15A 108.9 . .
C16 C15 H15B 108.9 . .
P1 C15 H15B 108.9 . .
H15A C15 H15B 107.7 . .
C15 C16 H16A 109.5 . .
C15 C16 H16B 109.5 . .
H16A C16 H16B 109.5 . .
C15 C16 H16C 109.5 . .
H16A C16 H16C 109.5 . .
H16B C16 H16C 109.5 . .
C22 C21 P2 119.7(2) . .
C22 C21 H21A 107.4 . .
P2 C21 H21A 107.4 . .
C22 C21 H21B 107.4 . .
P2 C21 H21B 107.4 . .
H21A C21 H21B 106.9 . .
C21 C22 H22A 109.5 . .
C21 C22 H22B 109.5 . .
H22A C22 H22B 109.5 . .
C21 C22 H22C 109.5 . .
H22A C22 H22C 109.5 . .
H22B C22 H22C 109.5 . .
C24 C23 P2 114.2(3) . .
C24 C23 H23A 108.7 . .
P2 C23 H23A 108.7 . .
C24 C23 H23B 108.7 . .
P2 C23 H23B 108.7 . .
H23A C23 H23B 107.6 . .
C23 C24 H24A 109.5 . .
C23 C24 H24B 109.5 . .
H24A C24 H24B 109.5 . .
C23 C24 H24C 109.5 . .
H24A C24 H24C 109.5 . .
H24B C24 H24C 109.5 . .
C26 C25 P2 114.0(3) . .
C26 C25 H25A 108.8 . .
P2 C25 H25A 108.8 . .
C26 C25 H25B 108.8 . .
P2 C25 H25B 108.8 . .
H25A C25 H25B 107.7 . .
C25 C26 H26A 109.5 . .
C25 C26 H26B 109.5 . .
H26A C26 H26B 109.5 . .
C25 C26 H26C 109.5 . .
H26A C26 H26C 109.5 . .
H26B C26 H26C 109.5 . .

loop_
_geom_bond_atom_site_label_1
_geom_bond_atom_site_label_2
_geom_bond_distance
_geom_bond_site_symmetry_2
Pt1 P2 2.3031(8) 2_656
Pt1 P2 2.3031(8) .
Pt1 P1 2.3180(8) 2_656
Pt1 P1 2.3180(8) .
P1 C15 1.853(4) .
P1 C13 1.854(3) .
P1 C11 1.857(3) .
P2 C23 1.850(3) .
P2 C25 1.853(3) .
P2 C21 1.853(3) .
C11 C12 1.533(5) .
C11 H11A 0.9900 .
C11 H11B 0.9900 .
C12 H12A 0.9800 .
C12 H12B 0.9800 .
C12 H12C 0.9800 .
C13 C14 1.523(5) .
C13 H13A 0.9900 .
C13 H13B 0.9900 .
C14 H14A 0.9800 .
C14 H14B 0.9800 .
C14 H14C 0.9800 .
C15 C16 1.531(5) .
C15 H15A 0.9900 .
C15 H15B 0.9900 .
C16 H16A 0.9800 .
C16 H16B 0.9800 .
C16 H16C 0.9800 .
C21 C22 1.531(4) .
C21 H21A 0.9900 .
C21 H21B 0.9900 .
C22 H22A 0.9800 .
C22 H22B 0.9800 .
C22 H22C 0.9800 .
C23 C24 1.525(5) .
C23 H23A 0.9900 .
C23 H23B 0.9900 .
C24 H24A 0.9800 .
C24 H24B 0.9800 .
C24 H24C 0.9800 .
C25 C26 1.523(5) .
C25 H25A 0.9900 .
C25 H25B 0.9900 .
C26 H26A 0.9800 .
C26 H26B 0.9800 .
C26 H26C 0.9800 .

loop_
_geom_torsion_atom_site_label_1
_geom_torsion_atom_site_label_2
_geom_torsion_atom_site_label_3
_geom_torsion_atom_site_label_4
_geom_torsion
_geom_torsion_site_symmetry_1
P2 Pt1 P1 C15 47.33(14) 2_656
P2 Pt1 P1 C15 -77.69(14) .
P1 Pt1 P1 C15 165.49(14) 2_656
P2 Pt1 P1 C13 -72.33(14) 2_656
P2 Pt1 P1 C13 162.64(14) .
P1 Pt1 P1 C13 45.83(13) 2_656
P2 Pt1 P1 C11 170.81(13) 2_656
P2 Pt1 P1 C11 45.78(14) .
P1 Pt1 P1 C11 -71.03(13) 2_656
P2 Pt1 P2 C23 105.73(13) 2_656
P1 Pt1 P2 C23 -18.79(14) 2_656
P1 Pt1 P2 C23 -130.78(13) .
P2 Pt1 P2 C25 -14.21(13) 2_656
P1 Pt1 P2 C25 -138.73(13) 2_656
P1 Pt1 P2 C25 109.28(13) .
P2 Pt1 P2 C21 -135.61(13) 2_656
P1 Pt1 P2 C21 99.86(13) 2_656
P1 Pt1 P2 C21 -12.12(13) .
C15 P1 C11 C12 -44.1(3) .
C13 P1 C11 C12 56.5(3) .
Pt1 P1 C11 C12 -177.6(3) .
C15 P1 C13 C14 -72.5(3) .
C11 P1 C13 C14 -174.6(3) .
Pt1 P1 C13 C14 58.7(3) .
C13 P1 C15 C16 -164.2(3) .
C11 P1 C15 C16 -63.3(3) .
Pt1 P1 C15 C16 67.8(3) .
C23 P2 C21 C22 -53.6(3) .
C25 P2 C21 C22 45.8(3) .
Pt1 P2 C21 C22 177.5(2) .
C25 P2 C23 C24 61.6(3) .
C21 P2 C23 C24 163.8(3) .
Pt1 P2 C23 C24 -69.6(3) .
C23 P2 C25 C26 164.6(3) .
C21 P2 C25 C26 63.3(3) .
Pt1 P2 C25 C26 -65.2(3) .
